data_1505450
loop_
_publ_author_name
'Mei, Xuefeng'
'Liu, Shuanglong'
'Wolf, Christian'

_publ_section_title
;
 Template-controlled face-to-face stacking of olefinic and aromatic
 carboxylic acids in the solid state.
;
_journal_issue 14
_journal_name_full 'Organic letters'
_journal_page_first 2729
_journal_page_last 2732
_journal_paper_doi 10.1021/ol071039c
_journal_volume 9
_journal_year 2007
_chemical_formula_moiety 'C64 H44 N4 O8'
_chemical_formula_sum 'C64 H44 N4 O8'
_chemical_formula_weight 997.03
_chemical_name_common
;
 2,6-naphthalenedicarboxylic acid and 1,8-dipyridylnaphthalene
;
_chemical_name_systematic
;
 2,6-naphthalenedicarboxylic acid and 1,8-dipyridylnaphthalene
;
_space_group_IT_number 15
_symmetry_cell_setting monoclinic
_symmetry_space_group_name_Hall '-C 2yc'
_symmetry_space_group_name_H-M 'C 1 2/c 1'
_atom_sites_solution_hydrogens geom
_atom_sites_solution_primary direct
_atom_sites_solution_secondary difmap
_audit_creation_method SHELXL-97
_cell_angle_alpha 90.00
_cell_angle_beta 107.672(2)
_cell_angle_gamma 90.00
_cell_formula_units_Z 4
_cell_length_a 31.358(3)
_cell_length_b 7.4247(8)
_cell_length_c 21.751(2)
_cell_measurement_reflns_used 5868
_cell_measurement_temperature 163(2)
_cell_measurement_theta_max 27.963
_cell_measurement_theta_min 2.711
_cell_volume 4825.2(8)
_computing_molecular_graphics 'XSEED, L. Barbour (1999); http:\x-seed.net'
_computing_structure_refinement 'SHELXL-97 (Sheldrick, 1997)'
_computing_structure_solution 'SHELXS-97 (Sheldrick, 1990)'
_diffrn_ambient_temperature 163(2)
_diffrn_measured_fraction_theta_full 0.982
_diffrn_measured_fraction_theta_max 0.982
_diffrn_measurement_device_type 'SMART platform CCD, Siemens/Bruker'
_diffrn_measurement_method 'omega scans'
_diffrn_radiation_monochromator graphite
_diffrn_radiation_source 'fine-focus sealed tube'
_diffrn_radiation_type MoK\a
_diffrn_radiation_wavelength 0.71073
_diffrn_reflns_av_R_equivalents 0.0555
_diffrn_reflns_av_sigmaI/netI 0.0646
_diffrn_reflns_limit_h_max 40
_diffrn_reflns_limit_h_min -40
_diffrn_reflns_limit_k_max 9
_diffrn_reflns_limit_k_min -9
_diffrn_reflns_limit_l_max 27
_diffrn_reflns_limit_l_min -28
_diffrn_reflns_number 19432
_diffrn_reflns_theta_full 28.00
_diffrn_reflns_theta_max 28.00
_diffrn_reflns_theta_min 1.97
_exptl_absorpt_coefficient_mu 0.091
_exptl_absorpt_correction_T_max 0.9909
_exptl_absorpt_correction_T_min 0.9644
_exptl_absorpt_correction_type multi-scan
_exptl_crystal_colour Colorless
_exptl_crystal_density_diffrn 1.372
_exptl_crystal_density_method 'not measured'
_exptl_crystal_description Plate
_exptl_crystal_F_000 2080
_exptl_crystal_size_max 0.40
_exptl_crystal_size_mid 0.30
_exptl_crystal_size_min 0.10
_refine_diff_density_max 0.343
_refine_diff_density_min -0.287
_refine_diff_density_rms 0.052
_refine_ls_extinction_method none
_refine_ls_goodness_of_fit_ref 1.022
_refine_ls_hydrogen_treatment constr
_refine_ls_matrix_type full
_refine_ls_number_parameters 343
_refine_ls_number_reflns 5728
_refine_ls_number_restraints 0
_refine_ls_restrained_S_all 1.022
_refine_ls_R_factor_all 0.1214
_refine_ls_R_factor_gt 0.0530
_refine_ls_shift/su_max 0.000
_refine_ls_shift/su_mean 0.000
_refine_ls_structure_factor_coef Fsqd
_refine_ls_weighting_details 'calc w=1/[\s^2^(Fo^2^)+(0.0721P)^2^+0.0000P] where P=(Fo^2^+2Fc^2^)/3'
_refine_ls_weighting_scheme calc
_refine_ls_wR_factor_gt 0.1310
_refine_ls_wR_factor_ref 0.1446
_reflns_number_gt 3186
_reflns_number_total 5728
_reflns_threshold_expression >2sigma(I)
_cod_data_source_file ol071039csi20070508_040139.cif
_cod_data_source_block d:\crysta~2\06133\work\c2onc
_cod_depositor_comments
;
The following automatic conversions were performed:
'_atom_site_symetry_multiplicity' tag replaced with
'_atom_site_symmetry_multiplicity'.

Automatic conversion script
Id: cif_correct_tags 1440 2010-10-19 06:21:57Z saulius 

The following automatic conversions were performed:

'_symmetry_cell_setting' value 'Monoclinic' changed to 'monoclinic'
according to /home/saulius/struct/CIF-dictionaries/cif_core.dic
dictionary named 'cif_core.dic' version 2.4.1 from
2010-06-29.

'_exptl_absorpt_correction_type' value 'Multi-scan'
changed to 'multi-scan' according to
/home/saulius/struct/CIF-dictionaries/cif_core.dic dictionary named
'cif_core.dic' version 2.4.1 from 2010-06-29.

Automatic conversion script
Id: cif_fix_values 1715 2011-07-08 13:25:40Z adriana 
;
_cod_original_cell_volume 4825.1(9)
_cod_original_sg_symbol_H-M C2/c
_cod_database_code 1505450

loop_
_symmetry_equiv_pos_as_xyz
'x, y, z'
'-x, y, -z+1/2'
'x+1/2, y+1/2, z'
'-x+1/2, y+1/2, -z+1/2'
'-x, -y, -z'
'x, -y, z-1/2'
'-x+1/2, -y+1/2, -z'
'x+1/2, -y+1/2, z-1/2'

loop_
_atom_site_label
_atom_site_type_symbol
_atom_site_fract_x
_atom_site_fract_y
_atom_site_fract_z
_atom_site_U_iso_or_equiv
_atom_site_adp_type
_atom_site_occupancy
_atom_site_symmetry_multiplicity
_atom_site_calc_flag
_atom_site_refinement_flags
O1 O 0.04162(5) 0.8528(2) 0.32172(8) 0.0494(4) Uani 1 1 d .
H1 H 0.0555 0.9444 0.3154 0.059 Uiso 1 1 calc R
O2 O 0.02324(6) 1.0337(2) 0.39164(9) 0.0597(5) Uani 1 1 d .
O3 O -0.11850(5) -0.00479(19) 0.45977(7) 0.0427(4) Uani 1 1 d .
O4 O -0.13586(5) 0.17371(19) 0.53121(6) 0.0381(4) Uani 1 1 d .
H4 H -0.1496 0.0815 0.5372 0.046 Uiso 1 1 calc R
N5 N 0.18171(6) 1.1128(2) 0.44912(8) 0.0326(4) Uani 1 1 d .
N8 N 0.08356(6) 1.1392(2) 0.29546(8) 0.0353(4) Uani 1 1 d .
C1 C 0.16086(6) 1.5822(2) 0.26091(9) 0.0242(4) Uani 1 1 d .
C2 C 0.14404(7) 1.6577(3) 0.20056(10) 0.0317(5) Uani 1 1 d .
H2 H 0.1172 1.6098 0.1719 0.038 Uiso 1 1 calc R
C3 C 0.16478(7) 1.8018(3) 0.17963(10) 0.0337(5) Uani 1 1 d .
H3 H 0.1522 1.8506 0.1376 0.040 Uiso 1 1 calc R
C4 C 0.20305(7) 1.8710(3) 0.22000(9) 0.0284(5) Uani 1 1 d .
H4A H 0.2169 1.9703 0.2062 0.034 Uiso 1 1 calc R
C5 C 0.26322(6) 1.8711(2) 0.32231(10) 0.0278(5) Uani 1 1 d .
H5 H 0.2770 1.9671 0.3066 0.033 Uiso 1 1 calc R
C6 C 0.28288(7) 1.8072(3) 0.38273(10) 0.0315(5) Uani 1 1 d .
H6 H 0.3097 1.8603 0.4094 0.038 Uiso 1 1 calc R
C7 C 0.26321(6) 1.6620(3) 0.40540(9) 0.0285(5) Uani 1 1 d .
H7 H 0.2771 1.6182 0.4478 0.034 Uiso 1 1 calc R
C8 C 0.22440(6) 1.5808(2) 0.36816(9) 0.0241(4) Uani 1 1 d .
C9 C 0.20190(6) 1.6491(2) 0.30443(9) 0.0223(4) Uani 1 1 d .
C10 C 0.22280(6) 1.7980(2) 0.28235(9) 0.0237(4) Uani 1 1 d .
C11 C 0.13406(6) 1.4298(3) 0.27473(9) 0.0254(4) Uani 1 1 d .
C12 C 0.10979(6) 1.4418(3) 0.31833(9) 0.0292(5) Uani 1 1 d .
H12 H 0.1098 1.5501 0.3416 0.035 Uiso 1 1 calc R
C13 C 0.08556(7) 1.2945(3) 0.32742(10) 0.0353(5) Uani 1 1 d .
H13 H 0.0695 1.3038 0.3579 0.042 Uiso 1 1 calc R
C14 C 0.10584(7) 1.1291(3) 0.25190(10) 0.0362(5) Uani 1 1 d .
H14 H 0.1043 1.0205 0.2282 0.043 Uiso 1 1 calc R
C15 C 0.13087(7) 1.2698(3) 0.23999(9) 0.0306(5) Uani 1 1 d .
H15 H 0.1459 1.2580 0.2083 0.037 Uiso 1 1 calc R
C16 C 0.21002(6) 1.4178(3) 0.39689(9) 0.0247(4) Uani 1 1 d .
C17 C 0.19648(7) 1.4294(3) 0.45176(9) 0.0324(5) Uani 1 1 d .
H17 H 0.1967 1.5420 0.4726 0.039 Uiso 1 1 calc R
C18 C 0.18259(7) 1.2740(3) 0.47593(10) 0.0359(5) Uani 1 1 d .
H18 H 0.1733 1.2837 0.5135 0.043 Uiso 1 1 calc R
C19 C 0.19669(7) 1.1007(3) 0.39787(10) 0.0333(5) Uani 1 1 d .
H19 H 0.1972 0.9856 0.3791 0.040 Uiso 1 1 calc R
C20 C 0.21138(6) 1.2473(3) 0.37101(9) 0.0275(4) Uani 1 1 d .
H20 H 0.2223 1.2320 0.3351 0.033 Uiso 1 1 calc R
C21 C 0.02142(7) 0.8895(3) 0.36482(11) 0.0387(5) Uani 1 1 d .
C22 C -0.00397(6) 0.7317(3) 0.37900(10) 0.0318(5) Uani 1 1 d .
C23 C -0.02326(6) 0.7460(3) 0.42699(10) 0.0336(5) Uani 1 1 d .
H23 H -0.0217 0.8565 0.4495 0.040 Uiso 1 1 calc R
C24 C -0.06643(7) 0.6060(3) 0.49269(10) 0.0340(5) Uani 1 1 d .
H24 H -0.0650 0.7151 0.5160 0.041 Uiso 1 1 calc R
C25 C -0.08830(7) 0.4607(3) 0.50671(10) 0.0320(5) Uani 1 1 d .
H25 H -0.1025 0.4705 0.5394 0.038 Uiso 1 1 calc R
C26 C -0.06954(6) 0.2813(3) 0.42662(9) 0.0303(5) Uani 1 1 d .
H26 H -0.0704 0.1699 0.4048 0.036 Uiso 1 1 calc R
C27 C -0.02667(7) 0.4207(3) 0.36034(10) 0.0337(5) Uani 1 1 d .
H27 H -0.0276 0.3108 0.3376 0.040 Uiso 1 1 calc R
C28 C -0.00603(7) 0.5670(3) 0.34479(10) 0.0347(5) Uani 1 1 d .
H28 H 0.0071 0.5592 0.3109 0.042 Uiso 1 1 calc R
C29 C -0.04676(6) 0.4315(3) 0.41007(9) 0.0277(5) Uani 1 1 d .
C30 C -0.04594(7) 0.5943(3) 0.44362(9) 0.0300(5) Uani 1 1 d .
C31 C -0.09032(6) 0.2959(3) 0.47368(9) 0.0276(4) Uani 1 1 d .
C32 C -0.11565(7) 0.1389(3) 0.48735(9) 0.0304(5) Uani 1 1 d .

loop_
_atom_site_aniso_label
_atom_site_aniso_U_11
_atom_site_aniso_U_22
_atom_site_aniso_U_33
_atom_site_aniso_U_23
_atom_site_aniso_U_13
_atom_site_aniso_U_12
O1 0.0541(11) 0.0419(10) 0.0600(11) -0.0023(8) 0.0290(9) -0.0177(8)
O2 0.0759(13) 0.0331(10) 0.0866(14) -0.0017(9) 0.0492(11) -0.0109(9)
O3 0.0573(10) 0.0321(9) 0.0393(9) -0.0043(7) 0.0156(8) -0.0126(8)
O4 0.0438(9) 0.0347(8) 0.0400(9) 0.0029(7) 0.0189(7) -0.0112(7)
N5 0.0342(10) 0.0308(10) 0.0345(10) 0.0090(8) 0.0131(8) 0.0013(8)
N8 0.0339(10) 0.0328(10) 0.0402(11) 0.0015(8) 0.0125(9) -0.0081(8)
C1 0.0243(10) 0.0213(10) 0.0279(10) 0.0013(8) 0.0096(9) 0.0014(8)
C2 0.0287(11) 0.0320(12) 0.0321(12) 0.0018(9) 0.0056(9) -0.0012(9)
C3 0.0373(12) 0.0341(12) 0.0299(11) 0.0091(9) 0.0107(10) 0.0045(10)
C4 0.0345(12) 0.0242(11) 0.0311(11) 0.0059(8) 0.0168(10) 0.0007(9)
C5 0.0292(11) 0.0197(10) 0.0381(12) -0.0012(8) 0.0157(10) -0.0032(8)
C6 0.0273(11) 0.0292(11) 0.0358(12) -0.0028(9) 0.0060(9) -0.0043(9)
C7 0.0288(11) 0.0297(11) 0.0263(11) -0.0005(9) 0.0073(9) -0.0017(9)
C8 0.0261(10) 0.0226(10) 0.0257(10) -0.0005(8) 0.0110(8) 0.0003(8)
C9 0.0241(10) 0.0204(10) 0.0251(10) -0.0002(8) 0.0113(8) 0.0033(8)
C10 0.0244(10) 0.0207(10) 0.0293(11) -0.0001(8) 0.0134(9) 0.0013(8)
C11 0.0220(10) 0.0260(10) 0.0242(10) 0.0017(8) 0.0012(8) 0.0003(8)
C12 0.0288(11) 0.0286(11) 0.0327(11) -0.0006(9) 0.0131(9) -0.0002(9)
C13 0.0302(11) 0.0409(13) 0.0386(12) 0.0035(10) 0.0160(10) -0.0008(10)
C14 0.0374(13) 0.0306(12) 0.0394(13) -0.0044(10) 0.0100(11) -0.0055(10)
C15 0.0316(11) 0.0317(12) 0.0301(11) -0.0007(9) 0.0116(9) -0.0015(9)
C16 0.0210(10) 0.0273(10) 0.0250(10) 0.0045(8) 0.0056(8) 0.0016(8)
C17 0.0373(12) 0.0307(11) 0.0298(11) 0.0007(9) 0.0110(10) -0.0003(9)
C18 0.0381(12) 0.0431(14) 0.0300(11) 0.0012(10) 0.0157(10) -0.0007(10)
C19 0.0337(12) 0.0288(11) 0.0390(12) 0.0040(9) 0.0132(10) 0.0039(9)
C20 0.0288(11) 0.0265(11) 0.0291(10) 0.0059(9) 0.0117(9) 0.0025(8)
C21 0.0346(12) 0.0346(13) 0.0466(14) 0.0056(11) 0.0117(11) -0.0031(10)
C22 0.0229(10) 0.0339(12) 0.0363(11) 0.0050(10) 0.0057(9) -0.0005(9)
C23 0.0299(11) 0.0317(12) 0.0353(12) 0.0016(9) 0.0039(10) 0.0001(9)
C24 0.0356(12) 0.0298(12) 0.0328(12) -0.0016(9) 0.0050(10) -0.0006(9)
C25 0.0318(12) 0.0310(11) 0.0329(12) 0.0005(9) 0.0092(10) -0.0020(9)
C26 0.0296(11) 0.0300(11) 0.0278(11) -0.0026(9) 0.0037(9) 0.0001(9)
C27 0.0311(12) 0.0358(12) 0.0329(12) -0.0038(10) 0.0080(10) -0.0017(10)
C28 0.0314(12) 0.0384(12) 0.0346(12) 0.0013(10) 0.0104(10) -0.0032(10)
C29 0.0229(10) 0.0332(11) 0.0249(10) 0.0034(9) 0.0039(9) 0.0016(9)
C30 0.0255(11) 0.0313(11) 0.0277(11) 0.0023(9) -0.0002(9) 0.0009(9)
C31 0.0244(10) 0.0314(11) 0.0236(10) 0.0027(8) 0.0022(8) -0.0014(9)
C32 0.0304(11) 0.0330(12) 0.0243(11) 0.0050(9) 0.0032(9) -0.0022(9)

loop_
_atom_type_symbol
_atom_type_description
_atom_type_scat_dispersion_real
_atom_type_scat_dispersion_imag
_atom_type_scat_source
C C 0.0033 0.0016 'International Tables Vol C Tables 4.2.6.8 and 6.1.1.4'
H H 0.0000 0.0000 'International Tables Vol C Tables 4.2.6.8 and 6.1.1.4'
N N 0.0061 0.0033 'International Tables Vol C Tables 4.2.6.8 and 6.1.1.4'
O O 0.0106 0.0060 'International Tables Vol C Tables 4.2.6.8 and 6.1.1.4'

loop_
_geom_angle_atom_site_label_1
_geom_angle_atom_site_label_2
_geom_angle_atom_site_label_3
_geom_angle
C21 O1 H1 109.5
C32 O4 H4 109.5
C18 N5 C19 117.44(18)
C13 N8 C14 117.62(17)
C2 C1 C9 119.72(17)
C2 C1 C11 115.10(17)
C9 C1 C11 125.17(17)
C1 C2 C3 122.71(19)
C1 C2 H2 118.6
C3 C2 H2 118.6
C4 C3 C2 119.15(19)
C4 C3 H3 120.4
C2 C3 H3 120.4
C3 C4 C10 121.31(18)
C3 C4 H4A 119.3
C10 C4 H4A 119.3
C6 C5 C10 121.48(18)
C6 C5 H5 119.3
C10 C5 H5 119.3
C5 C6 C7 119.32(19)
C5 C6 H6 120.3
C7 C6 H6 120.3
C8 C7 C6 122.21(18)
C8 C7 H7 118.9
C6 C7 H7 118.9
C7 C8 C9 119.83(17)
C7 C8 C16 115.67(17)
C9 C8 C16 124.41(17)
C1 C9 C10 116.96(16)
C1 C9 C8 126.25(17)
C10 C9 C8 116.79(17)
C5 C10 C4 119.56(18)
C5 C10 C9 120.32(17)
C4 C10 C9 120.12(17)
C12 C11 C15 117.47(18)
C12 C11 C1 123.20(17)
C15 C11 C1 119.23(17)
C13 C12 C11 119.14(19)
C13 C12 H12 120.4
C11 C12 H12 120.4
N8 C13 C12 123.35(19)
N8 C13 H13 118.3
C12 C13 H13 118.3
N8 C14 C15 122.67(19)
N8 C14 H14 118.7
C15 C14 H14 118.7
C14 C15 C11 119.68(18)
C14 C15 H15 120.2
C11 C15 H15 120.2
C17 C16 C20 117.38(18)
C17 C16 C8 121.39(17)
C20 C16 C8 121.18(17)
C16 C17 C18 119.14(19)
C16 C17 H17 120.4
C18 C17 H17 120.4
N5 C18 C17 123.26(19)
N5 C18 H18 118.4
C17 C18 H18 118.4
N5 C19 C20 123.16(19)
N5 C19 H19 118.4
C20 C19 H19 118.4
C19 C20 C16 119.45(18)
C19 C20 H20 120.3
C16 C20 H20 120.3
O2 C21 O1 124.5(2)
O2 C21 C22 122.8(2)
O1 C21 C22 112.8(2)
C23 C22 C28 120.54(19)
C23 C22 C21 119.0(2)
C28 C22 C21 120.42(19)
C22 C23 C30 120.1(2)
C22 C23 H23 119.9
C30 C23 H23 119.9
C25 C24 C30 119.92(19)
C25 C24 H24 120.0
C30 C24 H24 120.0
C24 C25 C31 121.40(19)
C24 C25 H25 119.3
C31 C25 H25 119.3
C31 C26 C29 120.82(18)
C31 C26 H26 119.6
C29 C26 H26 119.6
C28 C27 C29 120.2(2)
C28 C27 H27 119.9
C29 C27 H27 119.9
C27 C28 C22 120.41(19)
C27 C28 H28 119.8
C22 C28 H28 119.8
C30 C29 C27 120.26(19)
C30 C29 C26 118.15(18)
C27 C29 C26 121.57(19)
C24 C30 C29 120.36(19)
C24 C30 C23 121.26(19)
C29 C30 C23 118.38(19)
C26 C31 C25 119.34(18)
C26 C31 C32 119.24(18)
C25 C31 C32 121.40(18)
O3 C32 O4 123.34(19)
O3 C32 C31 123.53(19)
O4 C32 C31 113.10(18)

loop_
_geom_bond_atom_site_label_1
_geom_bond_atom_site_label_2
_geom_bond_distance
O1 C21 1.310(3)
O1 H1 0.8400
O2 C21 1.212(3)
O3 C32 1.214(2)
O4 C32 1.321(2)
O4 H4 0.8400
N5 C18 1.328(3)
N5 C19 1.338(3)
N8 C13 1.338(3)
N8 C14 1.339(3)
C1 C2 1.376(3)
C1 C9 1.435(3)
C1 C11 1.494(3)
C2 C3 1.398(3)
C2 H2 0.9500
C3 C4 1.354(3)
C3 H3 0.9500
C4 C10 1.416(3)
C4 H4A 0.9500
C5 C6 1.356(3)
C5 C10 1.410(3)
C5 H5 0.9500
C6 C7 1.404(3)
C6 H6 0.9500
C7 C8 1.379(3)
C7 H7 0.9500
C8 C9 1.443(3)
C8 C16 1.493(3)
C9 C10 1.440(2)
C11 C12 1.388(3)
C11 C15 1.395(3)
C12 C13 1.380(3)
C12 H12 0.9500
C13 H13 0.9500
C14 C15 1.378(3)
C14 H14 0.9500
C15 H15 0.9500
C16 C17 1.385(3)
C16 C20 1.392(3)
C17 C18 1.392(3)
C17 H17 0.9500
C18 H18 0.9500
C19 C20 1.379(3)
C19 H19 0.9500
C20 H20 0.9500
C21 C22 1.500(3)
C22 C23 1.360(3)
C22 C28 1.423(3)
C23 C30 1.435(3)
C23 H23 0.9500
C24 C25 1.362(3)
C24 C30 1.406(3)
C24 H24 0.9500
C25 C31 1.410(3)
C25 H25 0.9500
C26 C31 1.374(3)
C26 C29 1.428(3)
C26 H26 0.9500
C27 C28 1.358(3)
C27 C29 1.410(3)
C27 H27 0.9500
C28 H28 0.9500
C29 C30 1.409(3)
C31 C32 1.491(3)
